data_4506641
loop_
_publ_author_name
'Johmoto, Kohei'
'Sekine, Akiko'
'Uekusa, Hidehiro'

_publ_section_title
;
 Photochromism Control of Salicylideneaniline Derivatives by Acid--Base
 Co-Crystallization
;
_journal_issue 10
_journal_name_full 'Crystal Growth &amp; Design'
_journal_page_first 4779
_journal_paper_doi 10.1021/cg300454q
_journal_volume 12
_journal_year 2012
_chemical_formula_moiety 'C14 H10 N O3, C14 H16 N'
_chemical_formula_sum 'C28 H26 N2 O3'
_chemical_formula_weight 438.51
_chemical_name_systematic
; 
 ? 
;
_space_group_IT_number 14
_symmetry_cell_setting monoclinic
_symmetry_space_group_name_Hall '-P 2ybc'
_symmetry_space_group_name_H-M 'P 1 21/c 1'
_atom_sites_solution_hydrogens geom
_atom_sites_solution_primary direct
_atom_sites_solution_secondary difmap
_audit_creation_method SHELXL-97
_cell_angle_alpha 90.00
_cell_angle_beta 110.397(4)
_cell_angle_gamma 90.00
_cell_formula_units_Z 4
_cell_length_a 15.5992(14)
_cell_length_b 8.7313(7)
_cell_length_c 18.0848(15)
_cell_measurement_reflns_used 11371
_cell_measurement_temperature 293(2)
_cell_measurement_theta_max 25.02
_cell_measurement_theta_min 3.170
_cell_volume 2308.7(3)
_computing_cell_refinement 'PROCESS-AUTO (Rigaku, 1998)'
_computing_data_collection 'PROCESS-AUTO (Rigaku, 1998)'
_computing_data_reduction 'PROCESS-AUTO (Rigaku, 1998)'
_computing_molecular_graphics 'ORTEP-3 (Farrugia, 2008)'
_computing_publication_material 'SHELXL-97 (Sheldrick, 1997)'
_computing_structure_refinement 'SHELXL-97 (Sheldrick, 1997)'
_computing_structure_solution 'SHELXS-97 (Sheldrick, 1990)'
_diffrn_ambient_temperature 293(2)
_diffrn_measured_fraction_theta_full 0.997
_diffrn_measured_fraction_theta_max 0.997
_diffrn_measurement_device_type 'Rigaku R-AXIS RAPID IP Area Detector System'
_diffrn_measurement_method '\w scans'
_diffrn_radiation_monochromator graphite
_diffrn_radiation_source 'rotating anode X-ray tube'
_diffrn_radiation_type MoK\a
_diffrn_radiation_wavelength 0.71075
_diffrn_reflns_av_R_equivalents 0.0351
_diffrn_reflns_av_sigmaI/netI 0.0202
_diffrn_reflns_limit_h_max 18
_diffrn_reflns_limit_h_min -18
_diffrn_reflns_limit_k_max 10
_diffrn_reflns_limit_k_min -10
_diffrn_reflns_limit_l_max 21
_diffrn_reflns_limit_l_min -21
_diffrn_reflns_number 17307
_diffrn_reflns_theta_full 25.35
_diffrn_reflns_theta_max 25.35
_diffrn_reflns_theta_min 3.16
_exptl_absorpt_coefficient_mu 0.082
_exptl_absorpt_correction_T_max 0.9975
_exptl_absorpt_correction_T_min 0.6913
_exptl_absorpt_correction_type multi-scan
_exptl_absorpt_process_details 'Absorption was corrected by ABSCOR'
_exptl_crystal_colour pale-yellow
_exptl_crystal_density_diffrn 1.262
_exptl_crystal_density_method 'not measured'
_exptl_crystal_description block
_exptl_crystal_F_000 928
_exptl_crystal_size_max 0.25
_exptl_crystal_size_mid 0.25
_exptl_crystal_size_min 0.03
_refine_diff_density_max 0.276
_refine_diff_density_min -0.212
_refine_diff_density_rms 0.037
_refine_ls_extinction_method none
_refine_ls_goodness_of_fit_ref 1.151
_refine_ls_hydrogen_treatment mixed
_refine_ls_matrix_type full
_refine_ls_number_parameters 311
_refine_ls_number_reflns 4223
_refine_ls_number_restraints 1
_refine_ls_restrained_S_all 1.151
_refine_ls_R_factor_all 0.0748
_refine_ls_R_factor_gt 0.0549
_refine_ls_shift/su_max 0.000
_refine_ls_shift/su_mean 0.000
_refine_ls_structure_factor_coef Fsqd
_refine_ls_weighting_details 'calc w=1/[\s^2^(Fo^2^)+(0.0448P)^2^+0.8201P] where P=(Fo^2^+2Fc^2^)/3'
_refine_ls_weighting_scheme calc
_refine_ls_wR_factor_gt 0.1159
_refine_ls_wR_factor_ref 0.1252
_reflns_number_gt 3336
_reflns_number_total 4223
_reflns_threshold_expression >2sigma(I)
_cod_data_source_file cg300454q_si_002.cif
_cod_data_source_block 2g
_cod_original_sg_symbol_H-M 'P 21/c'
_cod_database_code 4506641

loop_
_symmetry_equiv_pos_as_xyz
'x, y, z'
'-x, y+1/2, -z+1/2'
'-x, -y, -z'
'x, -y-1/2, z-1/2'

loop_
_atom_site_label
_atom_site_type_symbol
_atom_site_fract_x
_atom_site_fract_y
_atom_site_fract_z
_atom_site_U_iso_or_equiv
_atom_site_adp_type
_atom_site_occupancy
_atom_site_symmetry_multiplicity
_atom_site_calc_flag
_atom_site_refinement_flags
O1 O 0.49904(11) 0.87537(19) 0.21357(9) 0.0623(4) Uani 1 1 d D
H1 H 0.4476(14) 0.804(3) 0.1838(15) 0.094 Uiso 1 1 d D
O2 O 0.14802(10) 0.11444(17) 0.03483(8) 0.0519(4) Uani 1 1 d .
O3 O 0.03424(10) 0.26739(19) -0.03491(10) 0.0657(5) Uani 1 1 d .
N1 N 0.36214(11) 0.7513(2) 0.10238(10) 0.0480(4) Uani 1 1 d .
C7 C 0.36188(15) 0.8641(3) 0.05847(13) 0.0492(5) Uani 1 1 d .
H7 H 0.3198(15) 0.869(3) 0.0017(14) 0.059 Uiso 1 1 d .
C21 C 0.11547(14) 0.2439(2) 0.00863(11) 0.0438(5) Uani 1 1 d .
C1 C 0.42928(14) 0.9880(2) 0.08521(12) 0.0453(5) Uani 1 1 d .
C2 C 0.49643(14) 0.9851(2) 0.16047(12) 0.0460(5) Uani 1 1 d .
C3 C 0.56265(16) 1.0994(3) 0.18258(14) 0.0574(6) Uani 1 1 d .
H3 H 0.6080 1.0967 0.2322 0.069 Uiso 1 1 calc R
C4 C 0.56115(17) 1.2157(3) 0.13144(15) 0.0616(6) Uani 1 1 d .
H4 H 0.6055 1.2919 0.1465 0.074 Uiso 1 1 calc R
C5 C 0.49415(18) 1.2206(3) 0.05757(15) 0.0654(7) Uani 1 1 d .
H5 H 0.4928 1.3007 0.0233 0.078 Uiso 1 1 calc R
C6 C 0.42965(16) 1.1072(3) 0.03486(14) 0.0594(6) Uani 1 1 d .
H6 H 0.3853 1.1102 -0.0153 0.071 Uiso 1 1 calc R
C8 C 0.29791(13) 0.6299(2) 0.07555(11) 0.0420(5) Uani 1 1 d .
C9 C 0.20551(14) 0.6523(2) 0.03136(12) 0.0467(5) Uani 1 1 d .
H9 H 0.1832 0.7506 0.0165 0.056 Uiso 1 1 calc R
C10 C 0.14737(14) 0.5277(2) 0.00983(12) 0.0451(5) Uani 1 1 d .
H10 H 0.0859 0.5433 -0.0196 0.054 Uiso 1 1 calc R
C11 C 0.27087(13) 0.3598(2) 0.07588(11) 0.0414(5) Uani 1 1 d .
H11 H 0.2932 0.2615 0.0908 0.050 Uiso 1 1 calc R
C12 C 0.17889(13) 0.3801(2) 0.03118(10) 0.0384(4) Uani 1 1 d .
C13 C 0.32956(13) 0.4832(2) 0.09849(11) 0.0452(5) Uani 1 1 d .
H13 H 0.3906 0.4676 0.1292 0.054 Uiso 1 1 calc R
N2 N 0.06826(12) 0.9587(2) 0.12546(10) 0.0426(4) Uani 1 1 d .
H2A H 0.0992(15) 1.000(3) 0.0945(12) 0.051 Uiso 1 1 d .
H2B H 0.0235(15) 0.890(3) 0.0904(12) 0.051 Uiso 1 1 d .
C50 C 0.02067(14) 1.0865(2) 0.15045(14) 0.0497(5) Uani 1 1 d .
H50A H -0.0139 1.1455 0.1043 0.060 Uiso 1 1 calc R
H50B H 0.0663 1.1538 0.1856 0.060 Uiso 1 1 calc R
C51 C -0.04281(13) 1.0337(2) 0.19130(12) 0.0423(5) Uani 1 1 d .
C52 C -0.01742(15) 1.0391(3) 0.27277(12) 0.0512(5) Uani 1 1 d .
H52 H 0.0404 1.0747 0.3030 0.061 Uiso 1 1 calc R
C53 C -0.07722(17) 0.9919(3) 0.30958(13) 0.0571(6) Uani 1 1 d .
H53 H -0.0589 0.9946 0.3643 0.069 Uiso 1 1 calc R
C54 C -0.16269(17) 0.9415(3) 0.26631(14) 0.0594(6) Uani 1 1 d .
H54 H -0.2027 0.9103 0.2914 0.071 Uiso 1 1 calc R
C55 C -0.18952(17) 0.9370(3) 0.18538(15) 0.0657(7) Uani 1 1 d .
H55 H -0.2479 0.9033 0.1556 0.079 Uiso 1 1 calc R
C56 C -0.12999(15) 0.9825(3) 0.14803(13) 0.0565(6) Uani 1 1 d .
H56 H -0.1487 0.9786 0.0933 0.068 Uiso 1 1 calc R
C60 C 0.13292(14) 0.8667(2) 0.19106(12) 0.0460(5) Uani 1 1 d .
H60A H 0.1568 0.7832 0.1685 0.055 Uiso 1 1 calc R
H60B H 0.0993 0.8221 0.2219 0.055 Uiso 1 1 calc R
C61 C 0.21195(13) 0.9575(2) 0.24518(11) 0.0410(5) Uani 1 1 d .
C62 C 0.27304(14) 1.0293(3) 0.21667(12) 0.0479(5) Uani 1 1 d .
H62 H 0.2648 1.0222 0.1633 0.058 Uiso 1 1 calc R
C63 C 0.34612(15) 1.1114(3) 0.26628(13) 0.0554(6) Uani 1 1 d .
H63 H 0.3868 1.1588 0.2463 0.066 Uiso 1 1 calc R
C64 C 0.35892(16) 1.1235(3) 0.34524(14) 0.0600(6) Uani 1 1 d .
H64 H 0.4076 1.1801 0.3785 0.072 Uiso 1 1 calc R
C65 C 0.29971(17) 1.0518(3) 0.37467(13) 0.0632(7) Uani 1 1 d .
H65 H 0.3088 1.0585 0.4282 0.076 Uiso 1 1 calc R
C66 C 0.22622(15) 0.9690(3) 0.32508(12) 0.0534(6) Uani 1 1 d .
H66 H 0.1862 0.9209 0.3456 0.064 Uiso 1 1 calc R

loop_
_atom_site_aniso_label
_atom_site_aniso_U_11
_atom_site_aniso_U_22
_atom_site_aniso_U_33
_atom_site_aniso_U_23
_atom_site_aniso_U_13
_atom_site_aniso_U_12
O1 0.0590(10) 0.0568(10) 0.0584(9) 0.0082(8) 0.0043(8) -0.0079(8)
O2 0.0582(9) 0.0487(9) 0.0490(8) 0.0032(7) 0.0188(7) -0.0144(7)
O3 0.0438(9) 0.0566(10) 0.0816(11) -0.0074(8) 0.0028(8) -0.0139(7)
N1 0.0460(10) 0.0428(10) 0.0545(10) -0.0060(8) 0.0167(8) -0.0064(8)
C7 0.0470(12) 0.0524(14) 0.0467(12) -0.0043(10) 0.0144(10) -0.0020(10)
C21 0.0460(12) 0.0489(13) 0.0393(10) -0.0037(9) 0.0184(9) -0.0115(10)
C1 0.0423(11) 0.0433(12) 0.0512(11) -0.0075(9) 0.0176(9) -0.0023(9)
C2 0.0482(12) 0.0385(11) 0.0552(12) -0.0006(9) 0.0230(10) 0.0017(9)
C3 0.0531(13) 0.0564(14) 0.0566(13) -0.0104(11) 0.0115(11) -0.0101(11)
C4 0.0621(15) 0.0499(14) 0.0748(16) -0.0087(12) 0.0263(13) -0.0200(11)
C5 0.0749(16) 0.0515(15) 0.0700(16) 0.0033(12) 0.0257(13) -0.0133(13)
C6 0.0623(15) 0.0554(14) 0.0556(13) 0.0026(11) 0.0144(11) -0.0065(12)
C8 0.0404(11) 0.0453(12) 0.0412(10) -0.0083(9) 0.0152(9) -0.0087(9)
C9 0.0447(11) 0.0407(11) 0.0537(12) 0.0000(9) 0.0161(9) -0.0009(9)
C10 0.0360(10) 0.0518(13) 0.0449(11) -0.0013(9) 0.0106(8) -0.0034(9)
C11 0.0431(11) 0.0425(11) 0.0389(10) -0.0007(8) 0.0149(8) -0.0027(9)
C12 0.0402(10) 0.0469(12) 0.0306(9) -0.0028(8) 0.0154(8) -0.0072(9)
C13 0.0347(10) 0.0526(13) 0.0449(11) -0.0041(9) 0.0099(9) -0.0049(9)
N2 0.0403(9) 0.0436(10) 0.0443(9) -0.0026(8) 0.0153(8) -0.0126(8)
C50 0.0467(12) 0.0387(11) 0.0640(13) 0.0056(10) 0.0198(10) -0.0014(9)
C51 0.0423(11) 0.0341(10) 0.0504(11) -0.0006(8) 0.0160(9) 0.0014(8)
C52 0.0477(12) 0.0484(13) 0.0518(12) -0.0094(10) 0.0103(10) 0.0077(10)
C53 0.0698(16) 0.0585(14) 0.0469(12) 0.0024(10) 0.0253(11) 0.0201(12)
C54 0.0702(16) 0.0551(14) 0.0651(15) 0.0044(11) 0.0392(13) 0.0028(12)
C55 0.0502(13) 0.0805(18) 0.0688(16) -0.0119(13) 0.0237(12) -0.0186(13)
C56 0.0527(13) 0.0712(16) 0.0451(12) -0.0049(11) 0.0163(10) -0.0090(12)
C60 0.0479(12) 0.0374(11) 0.0544(12) 0.0025(9) 0.0201(10) -0.0022(9)
C61 0.0426(11) 0.0392(11) 0.0435(11) 0.0013(8) 0.0177(9) 0.0060(9)
C62 0.0480(12) 0.0569(13) 0.0389(10) -0.0015(9) 0.0151(9) -0.0034(10)
C63 0.0457(12) 0.0625(15) 0.0550(13) -0.0014(11) 0.0136(10) -0.0072(11)
C64 0.0523(13) 0.0638(16) 0.0538(14) -0.0127(11) 0.0056(11) 0.0036(12)
C65 0.0672(15) 0.0815(18) 0.0356(11) -0.0074(11) 0.0111(11) 0.0177(14)
C66 0.0539(13) 0.0646(15) 0.0480(12) 0.0086(11) 0.0259(10) 0.0116(11)

loop_
_atom_type_symbol
_atom_type_description
_atom_type_scat_dispersion_real
_atom_type_scat_dispersion_imag
_atom_type_scat_source
C C 0.0033 0.0016 'International Tables Vol C Tables 4.2.6.8 and 6.1.1.4'
H H 0.0000 0.0000 'International Tables Vol C Tables 4.2.6.8 and 6.1.1.4'
N N 0.0061 0.0033 'International Tables Vol C Tables 4.2.6.8 and 6.1.1.4'
O O 0.0106 0.0060 'International Tables Vol C Tables 4.2.6.8 and 6.1.1.4'

loop_
_geom_angle_atom_site_label_1
_geom_angle_atom_site_label_2
_geom_angle_atom_site_label_3
_geom_angle
C2 O1 H1 103.7(16)
C7 N1 C8 121.24(18)
N1 C7 C1 121.5(2)
N1 C7 H7 122.2(13)
C1 C7 H7 116.1(13)
O3 C21 O2 124.69(19)
O3 C21 C12 117.65(19)
O2 C21 C12 117.66(18)
C6 C1 C2 118.7(2)
C6 C1 C7 120.26(19)
C2 C1 C7 120.97(19)
O1 C2 C3 118.06(19)
O1 C2 C1 122.21(19)
C3 C2 C1 119.7(2)
C4 C3 C2 120.2(2)
C4 C3 H3 119.9
C2 C3 H3 119.9
C3 C4 C5 120.4(2)
C3 C4 H4 119.8
C5 C4 H4 119.8
C6 C5 C4 119.8(2)
C6 C5 H5 120.1
C4 C5 H5 120.1
C5 C6 C1 121.2(2)
C5 C6 H6 119.4
C1 C6 H6 119.4
C13 C8 C9 119.37(18)
C13 C8 N1 116.89(17)
C9 C8 N1 123.66(19)
C10 C9 C8 119.7(2)
C10 C9 H9 120.2
C8 C9 H9 120.2
C9 C10 C12 121.29(18)
C9 C10 H10 119.4
C12 C10 H10 119.4
C13 C11 C12 121.05(19)
C13 C11 H11 119.5
C12 C11 H11 119.5
C10 C12 C11 118.33(18)
C10 C12 C21 121.48(18)
C11 C12 C21 120.17(18)
C11 C13 C8 120.23(18)
C11 C13 H13 119.9
C8 C13 H13 119.9
C50 N2 C60 115.46(16)
C50 N2 H2A 107.9(14)
C60 N2 H2A 109.8(13)
C50 N2 H2B 109.7(13)
C60 N2 H2B 108.8(13)
H2A N2 H2B 104.7(18)
N2 C50 C51 113.73(17)
N2 C50 H50A 108.8
C51 C50 H50A 108.8
N2 C50 H50B 108.8
C51 C50 H50B 108.8
H50A C50 H50B 107.7
C56 C51 C52 118.1(2)
C56 C51 C50 120.51(18)
C52 C51 C50 121.31(19)
C53 C52 C51 120.7(2)
C53 C52 H52 119.7
C51 C52 H52 119.7
C54 C53 C52 120.6(2)
C54 C53 H53 119.7
C52 C53 H53 119.7
C53 C54 C55 119.6(2)
C53 C54 H54 120.2
C55 C54 H54 120.2
C54 C55 C56 120.3(2)
C54 C55 H55 119.9
C56 C55 H55 119.9
C55 C56 C51 120.7(2)
C55 C56 H56 119.6
C51 C56 H56 119.6
N2 C60 C61 113.94(16)
N2 C60 H60A 108.8
C61 C60 H60A 108.8
N2 C60 H60B 108.8
C61 C60 H60B 108.8
H60A C60 H60B 107.7
C62 C61 C66 118.34(19)
C62 C61 C60 120.76(17)
C66 C61 C60 120.89(19)
C63 C62 C61 120.92(19)
C63 C62 H62 119.5
C61 C62 H62 119.5
C64 C63 C62 120.2(2)
C64 C63 H63 119.9
C62 C63 H63 119.9
C65 C64 C63 119.7(2)
C65 C64 H64 120.1
C63 C64 H64 120.1
C64 C65 C66 120.3(2)
C64 C65 H65 119.8
C66 C65 H65 119.8
C61 C66 C65 120.5(2)
C61 C66 H66 119.7
C65 C66 H66 119.7

loop_
_geom_bond_atom_site_label_1
_geom_bond_atom_site_label_2
_geom_bond_distance
O1 C2 1.347(2)
O1 H1 1.009(10)
O2 C21 1.262(2)
O3 C21 1.254(2)
N1 C7 1.264(3)
N1 C8 1.423(2)
C7 C1 1.468(3)
C7 H7 1.01(2)
C21 C12 1.510(3)
C1 C6 1.384(3)
C1 C2 1.399(3)
C2 C3 1.391(3)
C3 C4 1.369(3)
C3 H3 0.9300
C4 C5 1.380(3)
C4 H4 0.9300
C5 C6 1.369(3)
C5 H5 0.9300
C6 H6 0.9300
C8 C13 1.384(3)
C8 C9 1.397(3)
C9 C10 1.383(3)
C9 H9 0.9300
C10 C12 1.386(3)
C10 H10 0.9300
C11 C13 1.381(3)
C11 C12 1.391(3)
C11 H11 0.9300
C13 H13 0.9300
N2 C50 1.495(3)
N2 C60 1.495(3)
N2 H2A 0.93(2)
N2 H2B 0.97(2)
C50 C51 1.500(3)
C50 H50A 0.9700
C50 H50B 0.9700
C51 C56 1.385(3)
C51 C52 1.387(3)
C52 C53 1.384(3)
C52 H52 0.9300
C53 C54 1.362(3)
C53 H53 0.9300
C54 C55 1.376(3)
C54 H54 0.9300
C55 C56 1.383(3)
C55 H55 0.9300
C56 H56 0.9300
C60 C61 1.505(3)
C60 H60A 0.9700
C60 H60B 0.9700
C61 C62 1.382(3)
C61 C66 1.387(3)
C62 C63 1.381(3)
C62 H62 0.9300
C63 C64 1.375(3)
C63 H63 0.9300
C64 C65 1.368(4)
C64 H64 0.9300
C65 C66 1.387(3)
C65 H65 0.9300
C66 H66 0.9300

loop_
_geom_torsion_atom_site_label_1
_geom_torsion_atom_site_label_2
_geom_torsion_atom_site_label_3
_geom_torsion_atom_site_label_4
_geom_torsion
C8 N1 C7 C1 -178.62(18)
N1 C7 C1 C6 177.5(2)
N1 C7 C1 C2 0.1(3)
C6 C1 C2 O1 178.1(2)
C7 C1 C2 O1 -4.5(3)
C6 C1 C2 C3 -1.1(3)
C7 C1 C2 C3 176.3(2)
O1 C2 C3 C4 -178.1(2)
C1 C2 C3 C4 1.2(3)
C2 C3 C4 C5 -0.1(4)
C3 C4 C5 C6 -1.0(4)
C4 C5 C6 C1 1.0(4)
C2 C1 C6 C5 0.0(4)
C7 C1 C6 C5 -177.4(2)
C7 N1 C8 C13 141.6(2)
C7 N1 C8 C9 -41.5(3)
C13 C8 C9 C10 -1.3(3)
N1 C8 C9 C10 -178.04(19)
C8 C9 C10 C12 -0.1(3)
C9 C10 C12 C11 0.7(3)
C9 C10 C12 C21 179.27(18)
C13 C11 C12 C10 -0.1(3)
C13 C11 C12 C21 -178.64(18)
O3 C21 C12 C10 4.9(3)
O2 C21 C12 C10 -175.25(18)
O3 C21 C12 C11 -176.60(18)
O2 C21 C12 C11 3.3(3)
C12 C11 C13 C8 -1.3(3)
C9 C8 C13 C11 1.9(3)
N1 C8 C13 C11 178.90(18)
C60 N2 C50 C51 -64.9(2)
N2 C50 C51 C56 -81.1(2)
N2 C50 C51 C52 101.0(2)
C56 C51 C52 C53 1.1(3)
C50 C51 C52 C53 179.11(19)
C51 C52 C53 C54 -1.0(3)
C52 C53 C54 C55 0.3(4)
C53 C54 C55 C56 0.4(4)
C54 C55 C56 C51 -0.3(4)
C52 C51 C56 C55 -0.5(3)
C50 C51 C56 C55 -178.5(2)
C50 N2 C60 C61 -62.3(2)
N2 C60 C61 C62 -60.6(3)
N2 C60 C61 C66 120.5(2)
C66 C61 C62 C63 -0.5(3)
C60 C61 C62 C63 -179.3(2)
C61 C62 C63 C64 -0.3(4)
C62 C63 C64 C65 1.0(4)
C63 C64 C65 C66 -0.9(4)
C62 C61 C66 C65 0.5(3)
C60 C61 C66 C65 179.4(2)
C64 C65 C66 C61 0.2(4)
